data_7217396
loop_
_publ_author_name
'Wang, Zijun'
'Lee, Joseph'
'Oian, Casey'
'Hou, Xiaodong'
'Wang, Zhihan'
'Ugrinov, Angel'
'Singh, Rajiv K.'
'Wysocki, Erin'
'Chu, Qianli R.'

_publ_section_title
;
 An unsaturated hydrogen bonded network generated from three-fold
 symmetric carbamates
;
_journal_issue 31
_journal_name_full CrystEngComm
_journal_page_first 7176
_journal_paper_doi 10.1039/C4CE00363B
_journal_volume 16
_journal_year 2014
_chemical_formula_moiety 'C21 H33 N3 O6'
_chemical_formula_sum 'C21 H33 N3 O6'
_chemical_formula_weight 423.50
_chemical_name_systematic
;
 ?
;
_space_group_IT_number 14
_space_group_name_Hall '-P 2ybc'
_symmetry_cell_setting monoclinic
_symmetry_space_group_name_Hall '-P 2ybc'
_symmetry_space_group_name_H-M 'P 1 21/c 1'
_atom_sites_solution_hydrogens geom
_atom_sites_solution_primary direct
_atom_sites_solution_secondary difmap
_audit_creation_method SHELXL-97
_cell_angle_alpha 90.00
_cell_angle_beta 96.5590(10)
_cell_angle_gamma 90.00
_cell_formula_units_Z 4
_cell_length_a 17.4350(4)
_cell_length_b 13.8312(3)
_cell_length_c 9.7128(2)
_cell_measurement_reflns_used 9892
_cell_measurement_temperature 100(2)
_cell_measurement_theta_max 65.30
_cell_measurement_theta_min 4.09
_cell_volume 2326.88(9)
_computing_cell_refinement 'Bruker SAINT'
_computing_data_collection 'Bruker APEX2'
_computing_data_reduction 'Bruker SAINT'
_computing_molecular_graphics 'Bruker SHELXTL'
_computing_publication_material 'Bruker SHELXTL'
_computing_structure_refinement 'SHELXL-97 (Sheldrick, 2008)'
_computing_structure_solution 'SHELXS-97 (Sheldrick, 2008)'
_diffrn_ambient_temperature 100(2)
_diffrn_measured_fraction_theta_full 0.993
_diffrn_measured_fraction_theta_max 0.993
_diffrn_measurement_device_type 'Bruker APEX-II CCD'
_diffrn_measurement_method '\f and \w scans'
_diffrn_radiation_monochromator graphite
_diffrn_radiation_source 'fine-focus sealed tube'
_diffrn_radiation_type CuK\a
_diffrn_radiation_wavelength 1.54178
_diffrn_reflns_av_R_equivalents 0.0328
_diffrn_reflns_av_sigmaI/netI 0.0176
_diffrn_reflns_limit_h_max 20
_diffrn_reflns_limit_h_min -20
_diffrn_reflns_limit_k_max 16
_diffrn_reflns_limit_k_min -16
_diffrn_reflns_limit_l_max 9
_diffrn_reflns_limit_l_min -11
_diffrn_reflns_number 30206
_diffrn_reflns_theta_full 65.94
_diffrn_reflns_theta_max 65.94
_diffrn_reflns_theta_min 4.09
_exptl_absorpt_coefficient_mu 0.731
_exptl_absorpt_correction_T_max 0.9644
_exptl_absorpt_correction_T_min 0.7279
_exptl_absorpt_correction_type multi-scan
_exptl_absorpt_process_details 'Acta Cryst (1995). A51, 33-38'
_exptl_crystal_colour colourless
_exptl_crystal_density_diffrn 1.209
_exptl_crystal_density_method 'not measured'
_exptl_crystal_description plate
_exptl_crystal_F_000 912
_exptl_crystal_size_max 0.46
_exptl_crystal_size_mid 0.17
_exptl_crystal_size_min 0.05
_refine_diff_density_max 0.172
_refine_diff_density_min -0.148
_refine_diff_density_rms 0.030
_refine_ls_extinction_method none
_refine_ls_goodness_of_fit_ref 1.059
_refine_ls_hydrogen_treatment constr
_refine_ls_matrix_type full
_refine_ls_number_parameters 274
_refine_ls_number_reflns 4025
_refine_ls_number_restraints 0
_refine_ls_restrained_S_all 1.059
_refine_ls_R_factor_all 0.0338
_refine_ls_R_factor_gt 0.0298
_refine_ls_shift/su_max 0.001
_refine_ls_shift/su_mean 0.000
_refine_ls_structure_factor_coef Fsqd
_refine_ls_weighting_details 'calc w=1/[\s^2^(Fo^2^)+(0.0380P)^2^+0.6436P] where P=(Fo^2^+2Fc^2^)/3'
_refine_ls_weighting_scheme calc
_refine_ls_wR_factor_gt 0.0768
_refine_ls_wR_factor_ref 0.0799
_reflns_number_gt 3617
_reflns_number_total 4025
_reflns_threshold_expression >2sigma(I)
_cod_data_source_file c4ce00363b2.cif
_cod_data_source_block cu_rks10_0ma
_cod_depositor_comments
;
The following automatic conversions were performed:

'_symmetry_cell_setting' value 'Monoclinic' changed to 'monoclinic'
according to
/usr/data/users/saulius/crontab/automatic-downloads/current/RSC/lib/dictionaries/cif_core.dic
dictionary named 'cif_core.dic' version 2.4.2 from 2011-04-26.

Automatic conversion script
Id: cif_fix_values 2281 2013-09-26 08:29:07Z andrius 
;
_cod_original_sg_symbol_H-M P2(1)/c
_cod_database_code 7217396

loop_
_symmetry_equiv_pos_as_xyz
'x, y, z'
'-x, y+1/2, -z+1/2'
'-x, -y, -z'
'x, -y-1/2, z-1/2'

loop_
_atom_site_label
_atom_site_type_symbol
_atom_site_fract_x
_atom_site_fract_y
_atom_site_fract_z
_atom_site_U_iso_or_equiv
_atom_site_adp_type
_atom_site_occupancy
_atom_site_symmetry_multiplicity
_atom_site_calc_flag
_atom_site_refinement_flags
O1 O 0.12762(4) 0.19504(6) 0.24026(8) 0.02674(19) Uani 1 1 d .
O2 O 0.08997(4) 0.49314(6) 0.46906(7) 0.02444(18) Uani 1 1 d .
O3 O -0.05625(4) 0.41826(6) 0.02740(7) 0.02279(18) Uani 1 1 d .
O4 O 0.13588(5) 0.60710(6) 0.33027(8) 0.02640(19) Uani 1 1 d .
O5 O 0.22437(5) 0.26803(6) 0.14068(9) 0.0337(2) Uani 1 1 d .
O6 O -0.14855(4) 0.45924(5) 0.16497(7) 0.02334(18) Uani 1 1 d .
N1 N 0.23267(6) 0.11082(7) 0.21065(10) 0.0278(2) Uani 1 1 d .
H1 H 0.2094 0.0648 0.2526 0.033 Uiso 1 1 calc R
N2 N 0.13629(6) 0.63071(7) 0.56176(9) 0.0246(2) Uani 1 1 d .
H2 H 0.1229 0.6064 0.6392 0.030 Uiso 1 1 calc R
N3 N -0.16944(5) 0.47248(7) -0.06897(9) 0.0228(2) Uani 1 1 d .
H3 H -0.1489 0.4669 -0.1472 0.027 Uiso 1 1 calc R
C1 C 0.45825(9) 0.20120(15) 0.4470(2) 0.0651(5) Uani 1 1 d .
H1A H 0.4574 0.1511 0.5181 0.098 Uiso 1 1 calc R
H1B H 0.4611 0.2650 0.4911 0.098 Uiso 1 1 calc R
H1C H 0.5034 0.1918 0.3971 0.098 Uiso 1 1 calc R
C2 C 0.38497(9) 0.19455(12) 0.34552(18) 0.0511(4) Uani 1 1 d .
H2A H 0.3398 0.2077 0.3958 0.061 Uiso 1 1 calc R
H2B H 0.3865 0.2450 0.2736 0.061 Uiso 1 1 calc R
C3 C 0.37471(8) 0.09685(11) 0.27568(16) 0.0427(3) Uani 1 1 d .
H3A H 0.3675 0.0475 0.3469 0.051 Uiso 1 1 calc R
H3B H 0.4226 0.0805 0.2350 0.051 Uiso 1 1 calc R
C4 C 0.30694(8) 0.09119(9) 0.16219(14) 0.0356(3) Uani 1 1 d .
H4A H 0.3154 0.1382 0.0885 0.043 Uiso 1 1 calc R
H4B H 0.3056 0.0258 0.1206 0.043 Uiso 1 1 calc R
C5 C 0.19915(7) 0.19723(8) 0.19287(11) 0.0253(3) Uani 1 1 d .
C6 C 0.09055(7) 0.28476(8) 0.24177(12) 0.0243(2) Uani 1 1 d .
C7 C 0.11048(6) 0.34656(8) 0.35180(11) 0.0245(2) Uani 1 1 d .
H7 H 0.1498 0.3299 0.4238 0.029 Uiso 1 1 calc R
C8 C 0.07141(6) 0.43333(8) 0.35371(11) 0.0226(2) Uani 1 1 d .
C9 C 0.12244(6) 0.58097(8) 0.44456(11) 0.0213(2) Uani 1 1 d .
C10 C 0.17343(7) 0.72520(8) 0.56347(12) 0.0272(3) Uani 1 1 d .
H10A H 0.1534 0.7658 0.6354 0.033 Uiso 1 1 calc R
H10B H 0.1594 0.7570 0.4728 0.033 Uiso 1 1 calc R
C11 C 0.26084(7) 0.72007(8) 0.59210(12) 0.0287(3) Uani 1 1 d .
H11A H 0.2827 0.7843 0.5741 0.034 Uiso 1 1 calc R
H11B H 0.2803 0.6735 0.5270 0.034 Uiso 1 1 calc R
C12 C 0.28936(7) 0.68971(10) 0.73977(12) 0.0328(3) Uani 1 1 d .
H12A H 0.2679 0.7345 0.8050 0.039 Uiso 1 1 calc R
H12B H 0.2695 0.6242 0.7564 0.039 Uiso 1 1 calc R
C13 C 0.37662(8) 0.68903(13) 0.76998(17) 0.0506(4) Uani 1 1 d .
H13A H 0.3984 0.6454 0.7051 0.076 Uiso 1 1 calc R
H13B H 0.3913 0.6667 0.8651 0.076 Uiso 1 1 calc R
H13C H 0.3965 0.7545 0.7593 0.076 Uiso 1 1 calc R
C14 C -0.42207(8) 0.51238(14) -0.36022(15) 0.0521(4) Uani 1 1 d .
H14A H -0.4004 0.5568 -0.4242 0.078 Uiso 1 1 calc R
H14B H -0.4763 0.5289 -0.3546 0.078 Uiso 1 1 calc R
H14C H -0.4186 0.4459 -0.3940 0.078 Uiso 1 1 calc R
C15 C -0.37690(7) 0.52093(11) -0.21731(13) 0.0370(3) Uani 1 1 d .
H15A H -0.3814 0.5879 -0.1832 0.044 Uiso 1 1 calc R
H15B H -0.4001 0.4773 -0.1527 0.044 Uiso 1 1 calc R
C16 C -0.29193(7) 0.49598(9) -0.21628(12) 0.0280(3) Uani 1 1 d .
H16A H -0.2870 0.4292 -0.2508 0.034 Uiso 1 1 calc R
H16B H -0.2681 0.5403 -0.2793 0.034 Uiso 1 1 calc R
C17 C -0.24950(6) 0.50421(8) -0.07172(11) 0.0241(2) Uani 1 1 d .
H17A H -0.2506 0.5722 -0.0403 0.029 Uiso 1 1 calc R
H17B H -0.2759 0.4641 -0.0071 0.029 Uiso 1 1 calc R
C18 C -0.12754(6) 0.45204(7) 0.04934(11) 0.0200(2) Uani 1 1 d .
C19 C -0.00363(6) 0.39537(8) 0.14205(11) 0.0218(2) Uani 1 1 d .
C20 C 0.01421(6) 0.45996(8) 0.24997(11) 0.0222(2) Uani 1 1 d .
H20 H -0.0118 0.5202 0.2527 0.027 Uiso 1 1 calc R
C21 C 0.03362(6) 0.30717(8) 0.13593(11) 0.0237(2) Uani 1 1 d .
H21 H 0.0204 0.2636 0.0614 0.028 Uiso 1 1 calc R

loop_
_atom_site_aniso_label
_atom_site_aniso_U_11
_atom_site_aniso_U_22
_atom_site_aniso_U_33
_atom_site_aniso_U_23
_atom_site_aniso_U_13
_atom_site_aniso_U_12
O1 0.0265(4) 0.0231(4) 0.0307(4) 0.0017(3) 0.0035(3) 0.0016(3)
O2 0.0307(4) 0.0269(4) 0.0154(4) -0.0009(3) 0.0014(3) -0.0051(3)
O3 0.0228(4) 0.0292(4) 0.0161(4) -0.0011(3) 0.0009(3) 0.0012(3)
O4 0.0361(5) 0.0272(4) 0.0163(4) -0.0004(3) 0.0047(3) -0.0033(3)
O5 0.0374(5) 0.0279(4) 0.0370(5) 0.0074(4) 0.0097(4) 0.0008(4)
O6 0.0271(4) 0.0268(4) 0.0163(4) 0.0006(3) 0.0034(3) 0.0005(3)
N1 0.0306(5) 0.0247(5) 0.0290(5) 0.0031(4) 0.0071(4) 0.0015(4)
N2 0.0337(5) 0.0253(5) 0.0148(4) -0.0003(4) 0.0025(4) -0.0017(4)
N3 0.0254(5) 0.0281(5) 0.0153(4) 0.0009(4) 0.0035(4) 0.0010(4)
C1 0.0402(9) 0.0899(14) 0.0629(11) 0.0263(10) -0.0037(8) -0.0158(9)
C2 0.0387(8) 0.0548(9) 0.0577(10) 0.0116(8) -0.0036(7) -0.0047(7)
C3 0.0308(7) 0.0472(8) 0.0524(9) 0.0166(7) 0.0144(6) 0.0084(6)
C4 0.0399(7) 0.0312(6) 0.0386(7) 0.0034(5) 0.0173(6) 0.0054(5)
C5 0.0294(6) 0.0267(6) 0.0195(6) -0.0003(5) 0.0012(4) -0.0008(5)
C6 0.0262(6) 0.0230(6) 0.0243(6) 0.0020(4) 0.0048(4) 0.0000(4)
C7 0.0246(6) 0.0286(6) 0.0197(5) 0.0044(5) 0.0004(4) -0.0020(5)
C8 0.0257(6) 0.0266(6) 0.0157(5) -0.0007(4) 0.0038(4) -0.0059(4)
C9 0.0214(5) 0.0241(6) 0.0181(5) 0.0009(4) 0.0009(4) 0.0023(4)
C10 0.0402(7) 0.0213(6) 0.0199(6) -0.0015(4) 0.0023(5) 0.0007(5)
C11 0.0403(7) 0.0247(6) 0.0217(6) -0.0011(5) 0.0061(5) -0.0052(5)
C12 0.0349(7) 0.0384(7) 0.0246(6) 0.0008(5) 0.0012(5) -0.0075(5)
C13 0.0392(8) 0.0654(10) 0.0454(9) 0.0092(7) -0.0036(6) -0.0132(7)
C14 0.0284(7) 0.0916(12) 0.0348(8) 0.0131(8) -0.0022(6) 0.0022(7)
C15 0.0287(7) 0.0542(8) 0.0282(7) 0.0076(6) 0.0032(5) 0.0035(6)
C16 0.0281(6) 0.0335(6) 0.0221(6) 0.0027(5) 0.0020(5) 0.0019(5)
C17 0.0259(6) 0.0251(6) 0.0213(6) 0.0011(4) 0.0031(4) 0.0014(4)
C18 0.0242(5) 0.0174(5) 0.0184(5) -0.0012(4) 0.0027(4) -0.0027(4)
C19 0.0221(5) 0.0273(6) 0.0160(5) 0.0020(4) 0.0025(4) -0.0018(4)
C20 0.0234(6) 0.0232(6) 0.0206(5) 0.0007(4) 0.0047(4) -0.0014(4)
C21 0.0257(6) 0.0253(6) 0.0203(5) -0.0020(4) 0.0035(4) -0.0034(4)

loop_
_atom_type_symbol
_atom_type_description
_atom_type_scat_dispersion_real
_atom_type_scat_dispersion_imag
_atom_type_scat_source
C C 0.0181 0.0091 'International Tables Vol C Tables 4.2.6.8 and 6.1.1.4'
H H 0.0000 0.0000 'International Tables Vol C Tables 4.2.6.8 and 6.1.1.4'
N N 0.0311 0.0180 'International Tables Vol C Tables 4.2.6.8 and 6.1.1.4'
O O 0.0492 0.0322 'International Tables Vol C Tables 4.2.6.8 and 6.1.1.4'

loop_
_geom_angle_atom_site_label_1
_geom_angle_atom_site_label_2
_geom_angle_atom_site_label_3
_geom_angle
C5 O1 C6 114.86(8)
C9 O2 C8 116.51(8)
C18 O3 C19 118.66(8)
C5 N1 C4 121.28(10)
C5 N1 H1 119.4
C4 N1 H1 119.4
C9 N2 C10 120.74(9)
C9 N2 H2 119.6
C10 N2 H2 119.6
C18 N3 C17 120.87(9)
C18 N3 H3 119.6
C17 N3 H3 119.6
C2 C1 H1A 109.5
C2 C1 H1B 109.5
H1A C1 H1B 109.5
C2 C1 H1C 109.5
H1A C1 H1C 109.5
H1B C1 H1C 109.5
C3 C2 C1 113.02(14)
C3 C2 H2A 109.0
C1 C2 H2A 109.0
C3 C2 H2B 109.0
C1 C2 H2B 109.0
H2A C2 H2B 107.8
C2 C3 C4 114.36(11)
C2 C3 H3A 108.7
C4 C3 H3A 108.7
C2 C3 H3B 108.7
C4 C3 H3B 108.7
H3A C3 H3B 107.6
N1 C4 C3 113.72(11)
N1 C4 H4A 108.8
C3 C4 H4A 108.8
N1 C4 H4B 108.8
C3 C4 H4B 108.8
H4A C4 H4B 107.7
O5 C5 N1 127.30(11)
O5 C5 O1 122.99(10)
N1 C5 O1 109.70(10)
C21 C6 C7 122.22(11)
C21 C6 O1 119.00(10)
C7 C6 O1 118.74(10)
C8 C7 C6 117.84(10)
C8 C7 H7 121.1
C6 C7 H7 121.1
C7 C8 C20 122.48(10)
C7 C8 O2 117.05(10)
C20 C8 O2 120.43(10)
O4 C9 N2 126.41(10)
O4 C9 O2 123.23(10)
N2 C9 O2 110.37(9)
N2 C10 C11 113.27(9)
N2 C10 H10A 108.9
C11 C10 H10A 108.9
N2 C10 H10B 108.9
C11 C10 H10B 108.9
H10A C10 H10B 107.7
C10 C11 C12 113.46(10)
C10 C11 H11A 108.9
C12 C11 H11A 108.9
C10 C11 H11B 108.9
C12 C11 H11B 108.9
H11A C11 H11B 107.7
C13 C12 C11 113.36(11)
C13 C12 H12A 108.9
C11 C12 H12A 108.9
C13 C12 H12B 108.9
C11 C12 H12B 108.9
H12A C12 H12B 107.7
C12 C13 H13A 109.5
C12 C13 H13B 109.5
H13A C13 H13B 109.5
C12 C13 H13C 109.5
H13A C13 H13C 109.5
H13B C13 H13C 109.5
C15 C14 H14A 109.5
C15 C14 H14B 109.5
H14A C14 H14B 109.5
C15 C14 H14C 109.5
H14A C14 H14C 109.5
H14B C14 H14C 109.5
C16 C15 C14 113.03(11)
C16 C15 H15A 109.0
C14 C15 H15A 109.0
C16 C15 H15B 109.0
C14 C15 H15B 109.0
H15A C15 H15B 107.8
C17 C16 C15 111.19(10)
C17 C16 H16A 109.4
C15 C16 H16A 109.4
C17 C16 H16B 109.4
C15 C16 H16B 109.4
H16A C16 H16B 108.0
N3 C17 C16 111.04(9)
N3 C17 H17A 109.4
C16 C17 H17A 109.4
N3 C17 H17B 109.4
C16 C17 H17B 109.4
H17A C17 H17B 108.0
O6 C18 N3 125.96(10)
O6 C18 O3 122.91(9)
N3 C18 O3 111.11(9)
C20 C19 C21 122.28(10)
C20 C19 O3 121.85(10)
C21 C19 O3 115.70(9)
C8 C20 C19 117.39(10)
C8 C20 H20 121.3
C19 C20 H20 121.3
C6 C21 C19 117.78(10)
C6 C21 H21 121.1
C19 C21 H21 121.1

loop_
_geom_bond_atom_site_label_1
_geom_bond_atom_site_label_2
_geom_bond_distance
O1 C5 1.3783(14)
O1 C6 1.4000(13)
O2 C9 1.3724(13)
O2 C8 1.4005(13)
O3 C18 1.3671(13)
O3 C19 1.3959(13)
O4 C9 1.2154(13)
O5 C5 1.2083(14)
O6 C18 1.2246(13)
N1 C5 1.3330(15)
N1 C4 1.4530(16)
N1 H1 0.8800
N2 C9 1.3284(14)
N2 C10 1.4578(15)
N2 H2 0.8800
N3 C18 1.3200(14)
N3 C17 1.4605(14)
N3 H3 0.8800
C1 C2 1.525(2)
C1 H1A 0.9800
C1 H1B 0.9800
C1 H1C 0.9800
C2 C3 1.513(2)
C2 H2A 0.9900
C2 H2B 0.9900
C3 C4 1.523(2)
C3 H3A 0.9900
C3 H3B 0.9900
C4 H4A 0.9900
C4 H4B 0.9900
C6 C21 1.3802(16)
C6 C7 1.3816(16)
C7 C8 1.3811(16)
C7 H7 0.9500
C8 C20 1.3841(16)
C10 C11 1.5193(18)
C10 H10A 0.9900
C10 H10B 0.9900
C11 C12 1.5224(17)
C11 H11A 0.9900
C11 H11B 0.9900
C12 C13 1.5163(19)
C12 H12A 0.9900
C12 H12B 0.9900
C13 H13A 0.9800
C13 H13B 0.9800
C13 H13C 0.9800
C14 C15 1.5203(19)
C14 H14A 0.9800
C14 H14B 0.9800
C14 H14C 0.9800
C15 C16 1.5200(17)
C15 H15A 0.9900
C15 H15B 0.9900
C16 C17 1.5147(16)
C16 H16A 0.9900
C16 H16B 0.9900
C17 H17A 0.9900
C17 H17B 0.9900
C19 C20 1.3853(15)
C19 C21 1.3865(16)
C20 H20 0.9500
C21 H21 0.9500
